data_4111713
loop_
_publ_author_name
'Javier Vela'
'Jeremy M. Smith'
'Ying Yu'
'Nicole A. Ketterer'
'Christine J. Flaschenriem'
'Rene J. Lachicotte'
'Patrick L. Holland'

_publ_section_title
;
 Synthesis and Reactivity of Low-Coordinate Iron(II) Fluoride Complexes
 and Their Use in the Catalytic Hydrodefluorination of Fluorocarbons
;
_journal_name_full 'Journal of the American Chemical Society'
_journal_page_first 7857
_journal_page_last 7870
_journal_paper_doi 10.1021/ja042672l
_journal_volume 127
_journal_year 2005
_chemical_formula_moiety 'C35 H45 F4 Fe N3, 0.5(C6 H12), C4 H8 O'
_chemical_formula_sum 'C42 H59 F4 Fe N3 O'
_chemical_formula_weight 753.77
_chemical_name_common 1(CF3py)
_chemical_name_systematic
; 
 ? 
;
_space_group_IT_number 2
_symmetry_cell_setting triclinic
_symmetry_space_group_name_Hall '-P 1'
_symmetry_space_group_name_H-M 'P -1'
_atom_sites_solution_hydrogens geom
_atom_sites_solution_primary direct
_atom_sites_solution_secondary difmap
_audit_creation_method SHELXL-97
_cell_angle_alpha 93.3230(10)
_cell_angle_beta 101.575(2)
_cell_angle_gamma 94.635(2)
_cell_formula_units_Z 2
_cell_length_a 8.9028(8)
_cell_length_b 12.6570(11)
_cell_length_c 18.2746(15)
_cell_measurement_reflns_used 5520
_cell_measurement_temperature 193(2)
_cell_measurement_theta_max 23.607
_cell_measurement_theta_min 2.282
_cell_volume 2004.9(3)
_computing_cell_refinement 'Bruker SMART'
_computing_data_collection 'Bruker SMART'
_computing_data_reduction 'Bruker SAINT'
_computing_molecular_graphics 'Bruker SHELXTL'
_computing_publication_material 'Bruker SHELXTL'
_computing_structure_refinement 'SHELXL-97 (Sheldrick, 1997)'
_computing_structure_solution 'SHELXS-97 (Sheldrick, 1990)'
_diffrn_ambient_temperature 193(2)
_diffrn_measured_fraction_theta_full 0.966
_diffrn_measured_fraction_theta_max 0.966
_diffrn_measurement_device_type 'CCD area detector'
_diffrn_measurement_method 'phi and omega scans'
_diffrn_radiation_monochromator graphite
_diffrn_radiation_source 'fine-focus sealed tube'
_diffrn_radiation_type MoK\a
_diffrn_radiation_wavelength 0.71073
_diffrn_reflns_av_R_equivalents 0.0446
_diffrn_reflns_av_sigmaI/netI 0.0752
_diffrn_reflns_limit_h_max 11
_diffrn_reflns_limit_h_min -11
_diffrn_reflns_limit_k_max 16
_diffrn_reflns_limit_k_min -16
_diffrn_reflns_limit_l_max 24
_diffrn_reflns_limit_l_min -23
_diffrn_reflns_number 24624
_diffrn_reflns_theta_full 28.34
_diffrn_reflns_theta_max 28.34
_diffrn_reflns_theta_min 1.62
_exptl_absorpt_coefficient_mu 0.430
_exptl_absorpt_correction_T_max 0.975
_exptl_absorpt_correction_T_min 0.884
_exptl_absorpt_correction_type empirical
_exptl_absorpt_process_details SADABS
_exptl_crystal_colour Orange
_exptl_crystal_density_diffrn 1.249
_exptl_crystal_description Plate
_exptl_crystal_F_000 804
_exptl_crystal_size_max 0.30
_exptl_crystal_size_mid 0.24
_exptl_crystal_size_min 0.06
_refine_diff_density_max 1.591
_refine_diff_density_min -0.649
_refine_diff_density_rms 0.092
_refine_ls_extinction_method none
_refine_ls_goodness_of_fit_ref 1.039
_refine_ls_hydrogen_treatment mixed
_refine_ls_matrix_type full
_refine_ls_number_parameters 428
_refine_ls_number_reflns 9647
_refine_ls_number_restraints 0
_refine_ls_restrained_S_all 1.039
_refine_ls_R_factor_all 0.1494
_refine_ls_R_factor_gt 0.0860
_refine_ls_shift/su_max 0.001
_refine_ls_shift/su_mean 0.000
_refine_ls_structure_factor_coef Fsqd
_refine_ls_weighting_details 'calc w=1/[\s^2^(Fo^2^)+(0.1384P)^2^+2.9183P] where P=(Fo^2^+2Fc^2^)/3'
_refine_ls_weighting_scheme calc
_refine_ls_wR_factor_gt 0.2304
_refine_ls_wR_factor_ref 0.2739
_reflns_number_gt 5638
_reflns_number_total 9647
_reflns_threshold_expression >2sigma(I)
_cod_data_source_file ja042672lsi20041206_123821_10.cif
_cod_data_source_block 1(CF3py)
_cod_database_code 4111713

loop_
_symmetry_equiv_pos_as_xyz
'x, y, z'
'-x, -y, -z'

loop_
_atom_site_label
_atom_site_type_symbol
_atom_site_fract_x
_atom_site_fract_y
_atom_site_fract_z
_atom_site_U_iso_or_equiv
_atom_site_adp_type
_atom_site_occupancy
_atom_site_symmetry_multiplicity
_atom_site_calc_flag
_atom_site_refinement_flags
_atom_site_disorder_assembly
_atom_site_disorder_group
Fe1 Fe 0.27296(7) 0.78179(5) 0.26351(3) 0.0341(2) Uani 1 1 d . . .
F1 F 0.0723(3) 0.7509(2) 0.20741(18) 0.0608(8) Uani 1 1 d . . .
C64 C 0.6805(14) 0.6673(6) 0.0223(4) 0.107(3) Uani 1 1 d . . .
F14A F 0.6723(11) 0.7374(7) -0.0276(5) 0.104(3) Uiso 0.584(11) 1 d P A 1
F24A F 0.8348(9) 0.6738(6) 0.0511(4) 0.091(3) Uiso 0.584(11) 1 d P A 1
F34A F 0.6254(14) 0.5766(9) -0.0151(7) 0.129(4) Uiso 0.584(11) 1 d P A 1
F34B F 0.5771(14) 0.6730(10) -0.0524(7) 0.101(4) Uiso 0.416(11) 1 d P A 2
F14B F 0.766(2) 0.7400(13) 0.0113(9) 0.136(6) Uiso 0.416(11) 1 d P A 2
F24B F 0.6894(13) 0.5662(8) 0.0161(6) 0.077(3) Uiso 0.416(11) 1 d P A 2
N21 N 0.3683(4) 0.7069(3) 0.35310(19) 0.0307(7) Uani 1 1 d . . .
N11 N 0.3731(4) 0.9268(3) 0.30466(19) 0.0318(7) Uani 1 1 d . . .
N14 N 0.4044(5) 0.7444(3) 0.1827(2) 0.0456(9) Uani 1 1 d . . .
C13 C 0.2972(5) 0.6038(3) 0.3632(2) 0.0325(9) Uani 1 1 d . . .
C12 C 0.3075(5) 1.0171(3) 0.2707(2) 0.0340(9) Uani 1 1 d . . .
C31 C 0.5450(5) 0.8594(3) 0.4076(2) 0.0337(9) Uani 1 1 d . . .
H31A H 0.6391 0.8782 0.4426 0.040 Uiso 1 1 calc R . .
C41 C 0.4840(4) 0.7532(3) 0.4061(2) 0.0321(9) Uani 1 1 d . . .
C21 C 0.4875(5) 0.9425(3) 0.3650(2) 0.0331(9) Uani 1 1 d . . .
C11 C 0.5583(6) 1.0537(4) 0.3934(3) 0.0441(11) Uani 1 1 d . . .
H11A H 0.5768 1.0934 0.3511 0.066 Uiso 1 1 calc R . .
H11B H 0.6561 1.0498 0.4286 0.066 Uiso 1 1 calc R . .
H11C H 0.4878 1.0899 0.4189 0.066 Uiso 1 1 calc R . .
C51 C 0.5541(6) 0.6917(4) 0.4717(3) 0.0448(11) Uani 1 1 d . . .
H51A H 0.5961 0.6287 0.4529 0.067 Uiso 1 1 calc R . .
H51B H 0.4744 0.6694 0.4991 0.067 Uiso 1 1 calc R . .
H51C H 0.6368 0.7372 0.5053 0.067 Uiso 1 1 calc R . .
C23 C 0.3606(5) 0.5102(3) 0.3423(2) 0.0362(9) Uani 1 1 d . . .
C73 C 0.5037(5) 0.5123(4) 0.3091(3) 0.0424(11) Uani 1 1 d . . .
H73A H 0.5523 0.5872 0.3152 0.051 Uiso 1 1 calc R . .
C63 C 0.1619(5) 0.5977(4) 0.3912(3) 0.0396(10) Uani 1 1 d . . .
C53 C 0.0923(5) 0.4977(4) 0.3997(3) 0.0452(11) Uani 1 1 d . . .
H53A H 0.0010 0.4928 0.4192 0.054 Uiso 1 1 calc R . .
C33 C 0.2850(6) 0.4127(4) 0.3517(3) 0.0444(11) Uani 1 1 d . . .
H33A H 0.3253 0.3491 0.3378 0.053 Uiso 1 1 calc R . .
C22 C 0.1691(5) 1.0470(3) 0.2877(3) 0.0409(10) Uani 1 1 d . . .
C52 C 0.3041(7) 1.1567(4) 0.1869(3) 0.0550(13) Uani 1 1 d . . .
H52A H 0.3485 1.1941 0.1517 0.066 Uiso 1 1 calc R . .
C62 C 0.3768(5) 1.0720(4) 0.2195(3) 0.0435(11) Uani 1 1 d . . .
C122 C 0.4870(8) 0.9948(5) 0.1137(3) 0.0716(17) Uani 1 1 d . . .
H12A H 0.5814 0.9729 0.1000 0.107 Uiso 1 1 calc R . .
H12B H 0.4461 1.0491 0.0812 0.107 Uiso 1 1 calc R . .
H12C H 0.4104 0.9331 0.1077 0.107 Uiso 1 1 calc R . .
C103 C 0.0912(6) 0.6971(4) 0.4129(3) 0.0509(13) Uani 1 1 d . . .
H10A H 0.1312 0.7562 0.3860 0.061 Uiso 1 1 calc R . .
C43 C 0.1528(6) 0.4063(4) 0.3806(3) 0.0472(12) Uani 1 1 d . . .
H43A H 0.1042 0.3389 0.3873 0.057 Uiso 1 1 calc R . .
C102 C 0.5232(6) 1.0406(4) 0.1956(3) 0.0508(12) Uani 1 1 d . . .
H10B H 0.5658 0.9844 0.2278 0.061 Uiso 1 1 calc R . .
C72 C 0.0906(6) 0.9888(4) 0.3424(3) 0.0483(12) Uani 1 1 d . . .
H72A H 0.1401 0.9212 0.3512 0.058 Uiso 1 1 calc R . .
C14 C 0.5597(6) 0.7498(4) 0.2007(3) 0.0469(11) Uani 1 1 d . A .
H14A H 0.6088 0.7703 0.2512 0.056 Uiso 1 1 calc R . .
C32 C 0.1036(6) 1.1327(4) 0.2541(3) 0.0536(13) Uani 1 1 d . . .
H32A H 0.0108 1.1542 0.2657 0.064 Uiso 1 1 calc R . .
C93 C 0.4614(6) 0.4782(4) 0.2254(3) 0.0552(13) Uani 1 1 d . . .
H93A H 0.3849 0.5229 0.2004 0.083 Uiso 1 1 calc R . .
H93B H 0.4184 0.4037 0.2181 0.083 Uiso 1 1 calc R . .
H93C H 0.5538 0.4861 0.2039 0.083 Uiso 1 1 calc R . .
C42 C 0.1716(7) 1.1870(4) 0.2042(3) 0.0605(15) Uani 1 1 d . . .
H42A H 0.1259 1.2457 0.1818 0.073 Uiso 1 1 calc R . .
C83 C 0.6214(6) 0.4430(4) 0.3496(3) 0.0578(14) Uani 1 1 d . . .
H83A H 0.6486 0.4668 0.4029 0.087 Uiso 1 1 calc R . .
H83B H 0.7140 0.4488 0.3282 0.087 Uiso 1 1 calc R . .
H83C H 0.5771 0.3688 0.3436 0.087 Uiso 1 1 calc R . .
C24 C 0.6512(7) 0.7275(4) 0.1504(3) 0.0575(14) Uani 1 1 d . . .
H24A H 0.7603 0.7330 0.1654 0.069 Uiso 1 1 calc R A .
C54 C 0.3366(8) 0.7164(5) 0.1111(3) 0.0609(15) Uani 1 1 d . A .
H54A H 0.2276 0.7133 0.0970 0.073 Uiso 1 1 calc R . .
C113 C -0.0838(8) 0.6865(6) 0.3893(5) 0.099(3) Uani 1 1 d . . .
H11D H -0.1138 0.6735 0.3347 0.148 Uiso 1 1 calc R . .
H11E H -0.1234 0.7523 0.4050 0.148 Uiso 1 1 calc R . .
H11F H -0.1268 0.6270 0.4130 0.148 Uiso 1 1 calc R . .
C34 C 0.5784(9) 0.6967(4) 0.0775(3) 0.0652(16) Uani 1 1 d . A .
C112 C 0.6457(7) 1.1347(5) 0.2051(4) 0.0745(19) Uani 1 1 d . . .
H11G H 0.6707 1.1631 0.2576 0.112 Uiso 1 1 calc R . .
H11H H 0.6065 1.1901 0.1732 0.112 Uiso 1 1 calc R . .
H11I H 0.7386 1.1111 0.1907 0.112 Uiso 1 1 calc R . .
C44 C 0.4191(9) 0.6922(5) 0.0576(3) 0.0735(18) Uani 1 1 d . . .
H44A H 0.3676 0.6724 0.0073 0.088 Uiso 1 1 calc R A .
C82 C -0.0768(8) 0.9593(8) 0.3124(5) 0.117(3) Uani 1 1 d . . .
H82A H -0.0905 0.9131 0.2661 0.176 Uiso 1 1 calc R . .
H82B H -0.1286 1.0238 0.3018 0.176 Uiso 1 1 calc R . .
H82C H -0.1213 0.9215 0.3495 0.176 Uiso 1 1 calc R . .
C123 C 0.1408(9) 0.7286(6) 0.4962(5) 0.093(2) Uani 1 1 d . . .
H12D H 0.2533 0.7325 0.5109 0.140 Uiso 1 1 calc R . .
H12E H 0.0949 0.6756 0.5243 0.140 Uiso 1 1 calc R . .
H12F H 0.1062 0.7983 0.5073 0.140 Uiso 1 1 calc R . .
C92 C 0.1153(13) 1.0509(10) 0.4160(5) 0.155(5) Uani 1 1 d . . .
H92A H 0.0795 1.0066 0.4525 0.233 Uiso 1 1 calc R . .
H92B H 0.0574 1.1137 0.4107 0.233 Uiso 1 1 calc R . .
H92C H 0.2252 1.0735 0.4334 0.233 Uiso 1 1 calc R . .
O15 O 0.9394(12) 0.3861(8) 0.0693(6) 0.189(4) Uiso 1 1 d . . .
C15 C 0.8490(7) 0.3402(5) 0.1079(3) 0.0635(15) Uiso 1 1 d . . .
H15A H 0.8816 0.2688 0.1189 0.076 Uiso 1 1 calc R . .
H15B H 0.7426 0.3308 0.0778 0.076 Uiso 1 1 calc R . .
C25 C 0.8507(12) 0.3970(8) 0.1729(6) 0.118(3) Uiso 1 1 d . . .
H25A H 0.8695 0.3519 0.2157 0.142 Uiso 1 1 calc R . .
H25B H 0.7517 0.4280 0.1715 0.142 Uiso 1 1 calc R . .
C45 C 1.0452(13) 0.4633(9) 0.1145(6) 0.129(3) Uiso 1 1 d . . .
H45A H 1.0562 0.5285 0.0878 0.155 Uiso 1 1 calc R . .
H45B H 1.1475 0.4362 0.1284 0.155 Uiso 1 1 calc R . .
C35 C 0.9838(13) 0.4852(9) 0.1796(7) 0.136(4) Uiso 1 1 d . . .
H35A H 0.9454 0.5564 0.1797 0.163 Uiso 1 1 calc R . .
H35B H 1.0624 0.4814 0.2258 0.163 Uiso 1 1 calc R . .
C16 C -0.0853(18) 1.0344(14) 0.0298(10) 0.191(6) Uiso 1 1 d . . .
H16A H -0.0939 1.0785 0.0750 0.229 Uiso 1 1 calc R . .
H16B H -0.1893 0.9971 0.0113 0.229 Uiso 1 1 calc R . .
C26 C 0.078(2) 0.8899(14) 0.0225(10) 0.203(6) Uiso 1 1 d . . .
H26A H 0.1801 0.8781 0.0529 0.243 Uiso 1 1 calc R . .
H26B H 0.0197 0.8216 0.0009 0.243 Uiso 1 1 calc R . .
C36 C -0.005(2) 0.9570(18) 0.0589(11) 0.231(8) Uiso 1 1 d . . .
H36A H -0.0790 0.9094 0.0785 0.277 Uiso 1 1 calc R . .
H36B H 0.0691 0.9912 0.1032 0.277 Uiso 1 1 calc R . .

loop_
_atom_site_aniso_label
_atom_site_aniso_U_11
_atom_site_aniso_U_22
_atom_site_aniso_U_33
_atom_site_aniso_U_23
_atom_site_aniso_U_13
_atom_site_aniso_U_12
Fe1 0.0358(4) 0.0315(3) 0.0318(3) 0.0016(2) 0.0008(2) -0.0010(2)
F1 0.0463(16) 0.0555(18) 0.068(2) -0.0025(15) -0.0103(14) -0.0077(13)
C64 0.214(11) 0.065(4) 0.050(4) -0.004(3) 0.063(5) -0.025(5)
N21 0.0293(17) 0.0298(17) 0.0332(18) 0.0026(14) 0.0073(14) 0.0016(13)
N11 0.0332(18) 0.0322(18) 0.0299(17) 0.0033(14) 0.0070(14) 0.0010(14)
N14 0.059(3) 0.042(2) 0.035(2) 0.0028(17) 0.0113(18) -0.0006(18)
C13 0.032(2) 0.031(2) 0.035(2) 0.0081(17) 0.0073(17) 0.0021(16)
C12 0.036(2) 0.028(2) 0.035(2) 0.0010(17) 0.0011(17) -0.0016(16)
C31 0.027(2) 0.039(2) 0.032(2) 0.0008(17) 0.0008(16) -0.0017(17)
C41 0.028(2) 0.039(2) 0.032(2) 0.0068(17) 0.0080(16) 0.0089(17)
C21 0.031(2) 0.034(2) 0.032(2) 0.0007(17) 0.0035(16) -0.0012(16)
C11 0.046(3) 0.037(2) 0.042(3) -0.002(2) -0.001(2) -0.006(2)
C51 0.048(3) 0.048(3) 0.037(2) 0.010(2) 0.002(2) 0.006(2)
C23 0.037(2) 0.030(2) 0.042(2) 0.0048(18) 0.0060(18) 0.0039(17)
C73 0.039(2) 0.038(2) 0.054(3) 0.001(2) 0.016(2) 0.0102(19)
C63 0.039(2) 0.038(2) 0.046(3) 0.012(2) 0.015(2) 0.0068(19)
C53 0.042(3) 0.043(3) 0.057(3) 0.017(2) 0.023(2) 0.002(2)
C33 0.051(3) 0.034(2) 0.051(3) 0.008(2) 0.013(2) 0.008(2)
C22 0.044(3) 0.032(2) 0.043(3) -0.0006(19) 0.003(2) 0.0027(19)
C52 0.071(4) 0.042(3) 0.052(3) 0.018(2) 0.010(3) 0.001(2)
C62 0.045(3) 0.035(2) 0.048(3) 0.006(2) 0.004(2) 0.0001(19)
C122 0.090(5) 0.073(4) 0.063(4) 0.020(3) 0.032(3) 0.018(3)
C103 0.050(3) 0.039(3) 0.077(4) 0.018(2) 0.038(3) 0.011(2)
C43 0.047(3) 0.037(2) 0.057(3) 0.014(2) 0.010(2) -0.001(2)
C102 0.053(3) 0.048(3) 0.057(3) 0.023(2) 0.020(2) 0.005(2)
C72 0.047(3) 0.041(3) 0.063(3) 0.009(2) 0.020(2) 0.014(2)
C14 0.060(3) 0.044(3) 0.037(2) 0.003(2) 0.012(2) 0.002(2)
C32 0.051(3) 0.037(3) 0.070(4) 0.005(2) 0.002(3) 0.010(2)
C93 0.056(3) 0.052(3) 0.061(3) 0.000(3) 0.020(3) 0.004(2)
C42 0.064(4) 0.044(3) 0.074(4) 0.020(3) 0.006(3) 0.014(3)
C83 0.047(3) 0.055(3) 0.076(4) 0.010(3) 0.019(3) 0.016(2)
C24 0.081(4) 0.045(3) 0.053(3) 0.009(2) 0.028(3) 0.006(3)
C54 0.083(4) 0.058(3) 0.038(3) -0.002(2) 0.010(3) -0.008(3)
C113 0.060(4) 0.091(5) 0.148(8) -0.008(5) 0.019(4) 0.043(4)
C34 0.105(5) 0.048(3) 0.051(3) 0.003(3) 0.038(3) 0.005(3)
C112 0.058(4) 0.081(4) 0.086(5) 0.034(4) 0.017(3) -0.008(3)
C44 0.111(6) 0.067(4) 0.040(3) -0.008(3) 0.021(3) -0.008(4)
C82 0.065(5) 0.158(9) 0.119(7) 0.046(6) 0.010(4) -0.044(5)
C123 0.103(6) 0.073(5) 0.108(6) -0.030(4) 0.037(5) 0.022(4)
C92 0.180(10) 0.209(12) 0.066(5) -0.034(6) 0.058(6) -0.102(9)

loop_
_atom_type_symbol
_atom_type_description
_atom_type_scat_dispersion_real
_atom_type_scat_dispersion_imag
_atom_type_scat_source
C C 0.0033 0.0016 'International Tables Vol C Tables 4.2.6.8 and 6.1.1.4'
H H 0.0000 0.0000 'International Tables Vol C Tables 4.2.6.8 and 6.1.1.4'
F F 0.0171 0.0103 'International Tables Vol C Tables 4.2.6.8 and 6.1.1.4'
Fe Fe 0.3463 0.8444 'International Tables Vol C Tables 4.2.6.8 and 6.1.1.4'
N N 0.0061 0.0033 'International Tables Vol C Tables 4.2.6.8 and 6.1.1.4'
O O 0.0106 0.0060 'International Tables Vol C Tables 4.2.6.8 and 6.1.1.4'

loop_
_geom_angle_atom_site_label_1
_geom_angle_atom_site_label_2
_geom_angle_atom_site_label_3
_geom_angle
_geom_angle_site_symmetry_1
_geom_angle_site_symmetry_3
F1 Fe1 N11 126.00(14) . .
F1 Fe1 N21 125.58(14) . .
N11 Fe1 N21 95.16(13) . .
F1 Fe1 N14 101.27(15) . .
N11 Fe1 N14 100.98(15) . .
N21 Fe1 N14 103.90(15) . .
F14B C64 F24B 130.9(13) . .
F14B C64 F14A 45.8(8) . .
F24B C64 F14A 130.9(8) . .
F14B C64 F34A 133.4(11) . .
F24B C64 F34A 33.5(6) . .
F14A C64 F34A 105.5(9) . .
F14B C64 F24A 58.4(10) . .
F24B C64 F24A 85.2(10) . .
F14A C64 F24A 102.0(8) . .
F34A C64 F24A 113.8(10) . .
F14B C64 F34B 91.6(10) . .
F24B C64 F34B 96.2(8) . .
F14A C64 F34B 47.0(6) . .
F34A C64 F34B 63.5(8) . .
F24A C64 F34B 137.4(8) . .
F14B C64 C34 114.0(9) . .
F24B C64 C34 111.2(7) . .
F14A C64 C34 108.6(8) . .
F34A C64 C34 109.9(8) . .
F24A C64 C34 116.1(7) . .
F34B C64 C34 103.0(9) . .
C41 N21 C13 119.5(3) . .
C41 N21 Fe1 122.4(3) . .
C13 N21 Fe1 117.8(2) . .
C21 N11 C12 119.5(3) . .
C21 N11 Fe1 122.9(3) . .
C12 N11 Fe1 117.4(3) . .
C54 N14 C14 117.3(5) . .
C54 N14 Fe1 121.1(4) . .
C14 N14 Fe1 121.6(3) . .
C63 C13 C23 120.7(4) . .
C63 C13 N21 118.9(4) . .
C23 C13 N21 120.3(4) . .
C22 C12 C62 120.4(4) . .
C22 C12 N11 118.5(4) . .
C62 C12 N11 121.0(4) . .
C41 C31 C21 129.8(4) . .
N21 C41 C31 124.0(4) . .
N21 C41 C51 120.1(4) . .
C31 C41 C51 115.9(4) . .
N11 C21 C31 123.3(4) . .
N11 C21 C11 120.5(4) . .
C31 C21 C11 116.2(4) . .
C33 C23 C13 117.8(4) . .
C33 C23 C73 119.4(4) . .
C13 C23 C73 122.8(4) . .
C23 C73 C83 111.7(4) . .
C23 C73 C93 110.6(4) . .
C83 C73 C93 110.6(4) . .
C53 C63 C13 118.7(4) . .
C53 C63 C103 119.8(4) . .
C13 C63 C103 121.5(4) . .
C43 C53 C63 121.5(4) . .
C43 C33 C23 121.7(4) . .
C32 C22 C12 118.9(5) . .
C32 C22 C72 119.4(4) . .
C12 C22 C72 121.7(4) . .
C42 C52 C62 121.8(5) . .
C52 C62 C12 117.9(5) . .
C52 C62 C102 118.8(4) . .
C12 C62 C102 123.3(4) . .
C123 C103 C63 111.4(5) . .
C123 C103 C113 110.4(5) . .
C63 C103 C113 112.8(5) . .
C53 C43 C33 119.6(4) . .
C112 C102 C62 111.8(5) . .
C112 C102 C122 109.3(5) . .
C62 C102 C122 110.7(5) . .
C92 C72 C82 110.6(7) . .
C92 C72 C22 111.5(5) . .
C82 C72 C22 112.8(5) . .
N14 C14 C24 124.1(5) . .
C42 C32 C22 120.8(5) . .
C52 C42 C32 120.1(5) . .
C14 C24 C34 117.4(6) . .
N14 C54 C44 122.3(6) . .
C24 C34 C44 119.5(5) . .
C24 C34 C64 117.2(7) . .
C44 C34 C64 123.3(6) . .
C54 C44 C34 119.4(6) . .
C15 O15 C45 110.8(9) . .
O15 C15 C25 112.0(8) . .
C15 C25 C35 104.8(8) . .
O15 C45 C35 105.7(10) . .
C45 C35 C25 103.7(9) . .
C36 C16 C26 139.1(19) . 2_575
C36 C16 C36 96.3(16) . 2_575
C26 C16 C36 45.7(9) 2_575 2_575
C16 C26 C36 88.6(14) 2_575 .
C16 C36 C26 127(2) . .
C16 C36 C16 83.7(16) . 2_575
C26 C36 C16 45.7(10) . 2_575

loop_
_geom_bond_atom_site_label_1
_geom_bond_atom_site_label_2
_geom_bond_distance
_geom_bond_site_symmetry_2
Fe1 F1 1.871(3) .
Fe1 N11 2.009(3) .
Fe1 N21 2.013(3) .
Fe1 N14 2.115(4) .
C64 F14B 1.198(17) .
C64 F24B 1.289(12) .
C64 F14A 1.304(11) .
C64 F34A 1.307(13) .
C64 F24A 1.362(12) .
C64 F34B 1.495(15) .
C64 C34 1.537(10) .
N21 C41 1.333(5) .
N21 C13 1.442(5) .
N11 C21 1.336(5) .
N11 C12 1.441(5) .
N14 C54 1.340(6) .
N14 C14 1.350(6) .
C13 C63 1.398(6) .
C13 C23 1.418(6) .
C12 C22 1.404(6) .
C12 C62 1.405(6) .
C31 C41 1.406(6) .
C31 C21 1.413(6) .
C41 C51 1.523(6) .
C21 C11 1.512(6) .
C23 C33 1.393(6) .
C23 C73 1.517(6) .
C73 C83 1.526(7) .
C73 C93 1.528(7) .
C63 C53 1.395(6) .
C63 C103 1.519(6) .
C53 C43 1.371(7) .
C33 C43 1.382(7) .
C22 C32 1.390(7) .
C22 C72 1.521(7) .
C52 C42 1.358(8) .
C52 C62 1.398(7) .
C62 C102 1.530(7) .
C122 C102 1.534(8) .
C103 C123 1.518(9) .
C103 C113 1.524(8) .
C102 C112 1.525(7) .
C72 C92 1.486(10) .
C72 C82 1.490(8) .
C14 C24 1.377(7) .
C32 C42 1.377(8) .
C24 C34 1.378(8) .
C54 C44 1.372(8) .
C34 C44 1.387(9) .
O15 C15 1.297(10) .
O15 C45 1.404(13) .
C15 C25 1.349(11) .
C25 C35 1.541(13) .
C45 C35 1.428(14) .
C16 C36 1.33(2) .
C16 C26 1.398(19) 2_575
C16 C36 1.95(2) 2_575
C26 C16 1.397(19) 2_575
C26 C36 1.40(2) .
C36 C16 1.95(2) 2_575
